data_4512709
loop_
_publ_author_name
'Wang, Zhong-Jie'
'Qin, Ling'
'Zhang, Xin'
'Chen, Jin-Xi'
'Zheng, He-Gen'

_publ_section_title
;
 Syntheses, Characterizations, Luminescent Properties, and Controlling
 Interpenetration of Five Metal--Organic Frameworks Based on
 Bis(4-(pyridine-4-yl)phenyl)amine
;
_journal_issue 3
_journal_name_full 'Crystal Growth &amp; Design'
_journal_page_first 1303
_journal_paper_doi 10.1021/cg501708b
_journal_volume 15
_journal_year 2015
_chemical_formula_sum 'C60 H42 N6 O8 Zn2'
_chemical_formula_weight 1105.74
_chemical_name_systematic
; 
 ? 
;
_space_group_IT_number 14
_symmetry_cell_setting monoclinic
_symmetry_space_group_name_Hall '-P 2ybc'
_symmetry_space_group_name_H-M 'P 1 21/c 1'
_atom_sites_solution_hydrogens geom
_atom_sites_solution_primary direct
_atom_sites_solution_secondary difmap
_audit_creation_method SHELXL-97
_cell_angle_alpha 90
_cell_angle_beta 117.343(9)
_cell_angle_gamma 90
_cell_formula_units_Z 4
_cell_length_a 20.013(4)
_cell_length_b 14.177(3)
_cell_length_c 33.261(5)
_cell_measurement_reflns_used 6944
_cell_measurement_temperature 296(2)
_cell_measurement_theta_max 27.51
_cell_measurement_theta_min 2.34
_cell_volume 8383(3)
_computing_cell_refinement 'Bruker SMART'
_computing_data_collection 'Bruker SMART'
_computing_data_reduction 'Bruker SAINT'
_computing_molecular_graphics 'Bruker SHELXTL'
_computing_publication_material 'Bruker SHELXTL'
_computing_structure_refinement 'SHELXL-97 (Sheldrick, 1997)'
_computing_structure_solution 'SHELXS-97 (Sheldrick, 1990)'
_diffrn_ambient_temperature 296(2)
_diffrn_measured_fraction_theta_full 0.986
_diffrn_measured_fraction_theta_max 0.986
_diffrn_measurement_device_type 'CCD area detector'
_diffrn_measurement_method 'phi and omega scans'
_diffrn_radiation_monochromator graphite
_diffrn_radiation_source 'fine-focus sealed tube'
_diffrn_radiation_type MoK\a
_diffrn_radiation_wavelength 0.71073
_diffrn_reflns_av_R_equivalents 0.1142
_diffrn_reflns_av_sigmaI/netI 0.1333
_diffrn_reflns_limit_h_max 22
_diffrn_reflns_limit_h_min -23
_diffrn_reflns_limit_k_max 16
_diffrn_reflns_limit_k_min -16
_diffrn_reflns_limit_l_max 39
_diffrn_reflns_limit_l_min -39
_diffrn_reflns_number 58377
_diffrn_reflns_theta_full 25.00
_diffrn_reflns_theta_max 25.00
_diffrn_reflns_theta_min 1.59
_exptl_absorpt_coefficient_mu 0.611
_exptl_absorpt_correction_T_max 0.8572
_exptl_absorpt_correction_T_min 0.8378
_exptl_absorpt_correction_type multi-scan
_exptl_crystal_colour orange
_exptl_crystal_density_diffrn 0.876
_exptl_crystal_density_meas 0.876
_exptl_crystal_density_method 'not measured'
_exptl_crystal_description block
_exptl_crystal_F_000 2272
_exptl_crystal_size_max 0.30
_exptl_crystal_size_mid 0.28
_exptl_crystal_size_min 0.26
_platon_squeeze_details ' '
_refine_diff_density_max 0.687
_refine_diff_density_min -0.362
_refine_diff_density_rms 0.086
_refine_ls_extinction_method none
_refine_ls_goodness_of_fit_ref 0.947
_refine_ls_hydrogen_treatment mixed
_refine_ls_matrix_type full
_refine_ls_number_parameters 685
_refine_ls_number_reflns 14551
_refine_ls_number_restraints 1299
_refine_ls_restrained_S_all 0.949
_refine_ls_R_factor_all 0.1584
_refine_ls_R_factor_gt 0.0885
_refine_ls_shift/su_max 0.001
_refine_ls_shift/su_mean 0.000
_refine_ls_structure_factor_coef Fsqd
_refine_ls_weighting_details 'calc w=1/[\s^2^(Fo^2^)+(0.1187P)^2^+0.0000P] where P=(Fo^2^+2Fc^2^)/3'
_refine_ls_weighting_scheme calc
_refine_ls_wR_factor_gt 0.2268
_refine_ls_wR_factor_ref 0.2447
_reflns_number_gt 5786
_reflns_number_total 14551
_reflns_threshold_expression >2sigma(I)
_cod_data_source_file cg501708b_si_002.cif
_cod_data_source_block 1
_cod_depositor_comments 'Adding full bibliography for 4512709--4512713.cif.'
_cod_original_sg_symbol_H-M 'P21/c    '
_cod_database_code 4512709

loop_
_symmetry_equiv_pos_as_xyz
'x, y, z'
'-x, y+1/2, -z+1/2'
'-x, -y, -z'
'x, -y-1/2, z-1/2'

loop_
_atom_site_label
_atom_site_type_symbol
_atom_site_fract_x
_atom_site_fract_y
_atom_site_fract_z
_atom_site_U_iso_or_equiv
_atom_site_adp_type
_atom_site_occupancy
_atom_site_symmetry_multiplicity
_atom_site_calc_flag
_atom_site_refinement_flags
C1 C 0.5098(4) 0.5024(6) 0.1741(2) 0.0974(17) Uani 1 1 d U
H1 H 0.4748 0.5406 0.1774 0.117 Uiso 1 1 calc R
C2 C 0.5255(4) 0.5208(6) 0.1394(2) 0.1059(17) Uani 1 1 d U
H2 H 0.5001 0.5702 0.1200 0.127 Uiso 1 1 calc R
C3 C 0.5748(4) 0.4724(6) 0.1316(2) 0.0917(15) Uani 1 1 d U
C4 C 0.6023(4) 0.3959(6) 0.1589(2) 0.1089(17) Uani 1 1 d U
H4 H 0.6346 0.3546 0.1547 0.131 Uiso 1 1 calc R
C5 C 0.5818(4) 0.3787(6) 0.1939(2) 0.1034(18) Uani 1 1 d U
H5 H 0.5993 0.3241 0.2112 0.124 Uiso 1 1 calc R
C6 C 0.5933(4) 0.4929(6) 0.0955(2) 0.0971(15) Uani 1 1 d U
C7 C 0.5468(5) 0.5506(6) 0.0607(3) 0.1149(17) Uani 1 1 d U
H7 H 0.5022 0.5725 0.0597 0.138 Uiso 1 1 calc R
C8 C 0.5663(5) 0.5772(6) 0.0258(3) 0.1166(18) Uani 1 1 d U
H8 H 0.5372 0.6205 0.0036 0.140 Uiso 1 1 calc R
C9 C 0.6304(4) 0.5361(6) 0.0258(2) 0.0942(15) Uani 1 1 d U
C10 C 0.6650(4) 0.4735(6) 0.0560(2) 0.1044(17) Uani 1 1 d U
H10 H 0.7047 0.4414 0.0549 0.125 Uiso 1 1 calc R
C11 C 0.6462(4) 0.4512(6) 0.0901(2) 0.1093(17) Uani 1 1 d U
H11 H 0.6732 0.4035 0.1102 0.131 Uiso 1 1 calc R
C12 C 0.6275(4) 0.6229(6) -0.0406(2) 0.0925(15) Uani 1 1 d U
C13 C 0.5958(4) 0.7042(6) -0.0378(2) 0.1080(17) Uani 1 1 d U
H13 H 0.5843 0.7119 -0.0139 0.130 Uiso 1 1 calc R
C14 C 0.5791(4) 0.7769(6) -0.0682(2) 0.1076(17) Uani 1 1 d U
H14 H 0.5582 0.8324 -0.0641 0.129 Uiso 1 1 calc R
C15 C 0.5929(4) 0.7682(6) -0.1039(2) 0.0879(14) Uani 1 1 d U
C16 C 0.6242(4) 0.6856(6) -0.1065(2) 0.0947(16) Uani 1 1 d U
H16 H 0.6341 0.6772 -0.1310 0.114 Uiso 1 1 calc R
C17 C 0.6421(4) 0.6151(6) -0.0767(2) 0.0960(16) Uani 1 1 d U
H17 H 0.6644 0.5606 -0.0806 0.115 Uiso 1 1 calc R
C18 C 0.5751(4) 0.8438(6) -0.1365(2) 0.0879(15) Uani 1 1 d U
C19 C 0.5698(4) 0.9357(6) -0.1274(2) 0.1002(17) Uani 1 1 d U
H19 H 0.5789 0.9520 -0.0982 0.120 Uiso 1 1 calc R
C20 C 0.5514(5) 1.0064(6) -0.1592(2) 0.1003(18) Uani 1 1 d U
H20 H 0.5452 1.0674 -0.1512 0.120 Uiso 1 1 calc R
C21 C 0.5511(5) 0.9037(7) -0.2089(2) 0.1022(19) Uani 1 1 d U
H21 H 0.5442 0.8898 -0.2379 0.123 Uiso 1 1 calc R
C22 C 0.5693(4) 0.8305(6) -0.1796(2) 0.0985(17) Uani 1 1 d U
H22 H 0.5781 0.7712 -0.1882 0.118 Uiso 1 1 calc R
C23 C -0.1630(4) 0.6514(6) 0.0043(2) 0.0919(17) Uani 1 1 d U
H23 H -0.1987 0.6324 0.0132 0.110 Uiso 1 1 calc R
C24 C -0.1805(4) 0.7313(6) -0.0240(2) 0.0961(17) Uani 1 1 d U
H24 H -0.2255 0.7637 -0.0329 0.115 Uiso 1 1 calc R
C25 C -0.1285(4) 0.7601(5) -0.0382(2) 0.0785(14) Uani 1 1 d U
C26 C -0.0617(3) 0.7114(5) -0.0188(2) 0.0782(15) Uani 1 1 d U
H26 H -0.0227 0.7321 -0.0245 0.094 Uiso 1 1 calc R
C27 C -0.0496(4) 0.6338(5) 0.0084(2) 0.0783(16) Uani 1 1 d U
H27 H -0.0035 0.6029 0.0194 0.094 Uiso 1 1 calc R
C28 C -0.1456(4) 0.8336(5) -0.0708(2) 0.0778(14) Uani 1 1 d U
C29 C -0.2119(4) 0.8831(5) -0.0883(2) 0.0870(15) Uani 1 1 d U
H29 H -0.2450 0.8734 -0.0762 0.104 Uiso 1 1 calc R
C30 C -0.2310(4) 0.9464(5) -0.1231(2) 0.0888(16) Uani 1 1 d U
H30 H -0.2763 0.9789 -0.1339 0.107 Uiso 1 1 calc R
C31 C -0.1834(4) 0.9621(5) -0.1421(2) 0.0808(14) Uani 1 1 d U
C32 C -0.1170(4) 0.9171(5) -0.1237(2) 0.0867(15) Uani 1 1 d U
H32 H -0.0830 0.9292 -0.1350 0.104 Uiso 1 1 calc R
C33 C -0.0977(4) 0.8544(5) -0.0893(2) 0.0865(15) Uani 1 1 d U
H33 H -0.0512 0.8246 -0.0777 0.104 Uiso 1 1 calc R
C34 C -0.1853(4) 1.0253(6) -0.2122(2) 0.0905(15) Uani 1 1 d U
C35 C -0.2002(4) 1.1020(6) -0.2392(2) 0.0968(16) Uani 1 1 d U
H35 H -0.2197 1.1560 -0.2327 0.116 Uiso 1 1 calc R
C36 C -0.1870(4) 1.1010(6) -0.2759(2) 0.0942(16) Uani 1 1 d U
H36 H -0.1977 1.1552 -0.2935 0.113 Uiso 1 1 calc R
C37 C -0.1593(4) 1.0260(5) -0.2878(2) 0.0880(14) Uani 1 1 d U
C38 C -0.1443(5) 0.9471(6) -0.2611(2) 0.1067(17) Uani 1 1 d U
H38 H -0.1255 0.8936 -0.2686 0.128 Uiso 1 1 calc R
C39 C -0.1569(5) 0.9452(6) -0.2226(2) 0.1042(17) Uani 1 1 d U
H39 H -0.1462 0.8914 -0.2047 0.125 Uiso 1 1 calc R
C40 C -0.1453(4) 1.0251(6) -0.3275(2) 0.0892(15) Uani 1 1 d U
C41 C -0.1453(4) 1.1023(6) -0.3488(2) 0.0957(16) Uani 1 1 d U
H41 H -0.1558 1.1600 -0.3397 0.115 Uiso 1 1 calc R
C42 C -0.1296(4) 1.0974(7) -0.3855(2) 0.1015(18) Uani 1 1 d U
H42 H -0.1290 1.1540 -0.3995 0.122 Uiso 1 1 calc R
C43 C -0.1209(5) 0.9453(6) -0.3823(2) 0.1012(19) Uani 1 1 d U
H43 H -0.1146 0.8883 -0.3940 0.121 Uiso 1 1 calc R
C44 C -0.1348(4) 0.9427(6) -0.3457(2) 0.1030(17) Uani 1 1 d U
H44 H -0.1372 0.8850 -0.3331 0.124 Uiso 1 1 calc R
C45 C 0.3727(5) 0.4343(8) 0.2086(3) 0.0930(19) Uani 1 1 d U
C46 C 0.2882(4) 0.4256(6) 0.1782(2) 0.0818(16) Uani 1 1 d U
C47 C 0.2525(4) 0.3489(6) 0.1843(2) 0.0959(18) Uani 1 1 d U
H47 H 0.2794 0.3024 0.2052 0.115 Uiso 1 1 calc R
C48 C 0.1731(4) 0.3420(6) 0.1578(2) 0.0924(18) Uani 1 1 d U
H48 H 0.1479 0.2894 0.1607 0.111 Uiso 1 1 calc R
C49 C 0.1349(4) 0.4093(6) 0.1292(2) 0.0764(16) Uani 1 1 d U
C50 C 0.1726(4) 0.4823(6) 0.1248(2) 0.0962(18) Uani 1 1 d U
H50 H 0.1463 0.5292 0.1039 0.115 Uiso 1 1 calc R
C51 C 0.2501(4) 0.4909(6) 0.1505(2) 0.0945(18) Uani 1 1 d U
H51 H 0.2744 0.5443 0.1476 0.113 Uiso 1 1 calc R
C52 C 0.0521(4) 0.4091(6) 0.1019(2) 0.0697(15) Uani 1 1 d U
C53 C 0.6316(4) 0.3080(5) 0.3133(2) 0.0753(15) Uani 1 1 d U
C54 C 0.6758(3) 0.2548(5) 0.35630(19) 0.0674(14) Uani 1 1 d U
C55 C 0.7546(3) 0.2569(5) 0.3780(2) 0.0800(15) Uani 1 1 d U
H55 H 0.7802 0.2890 0.3648 0.096 Uiso 1 1 calc R
C56 C 0.7940(3) 0.2114(5) 0.4187(2) 0.0746(15) Uani 1 1 d U
H56 H 0.8462 0.2147 0.4336 0.089 Uiso 1 1 calc R
C57 C 0.7569(3) 0.1617(4) 0.43717(19) 0.0635(14) Uani 1 1 d U
C58 C 0.6830(3) 0.1610(5) 0.41767(19) 0.0718(14) Uani 1 1 d U
H58 H 0.6583 0.1302 0.4317 0.086 Uiso 1 1 calc R
C59 C 0.6411(3) 0.2057(5) 0.3763(2) 0.0719(14) Uani 1 1 d U
H59 H 0.5889 0.2018 0.3623 0.086 Uiso 1 1 calc R
C60 C 0.8013(4) 0.1111(5) 0.4807(2) 0.0716(15) Uani 1 1 d U
N1 N 0.5402(3) 0.4353(4) 0.20279(16) 0.0752(16) Uani 1 1 d U
N2 N 0.6473(3) 0.5534(4) -0.00947(18) 0.0881(17) Uani 1 1 d .
H2A H 0.6762 0.5116 -0.0121 0.106 Uiso 1 1 calc R
N3 N 0.5421(3) 0.9913(4) -0.20085(15) 0.0726(15) Uani 1 1 d .
N4 N -0.1008(3) 0.6014(4) 0.01939(16) 0.0760(16) Uani 1 1 d .
N5 N -0.2058(3) 1.0255(4) -0.17689(17) 0.0934(19) Uani 1 1 d .
H5A H -0.2353 1.0699 -0.1773 0.112 Uiso 1 1 calc R
N6 N -0.1159(2) 1.0229(4) -0.40155(15) 0.0616(13) Uani 1 1 d .
O1 O 0.6665(3) 0.3607(4) 0.29985(15) 0.1081(18) Uani 1 1 d .
O2 O 0.5627(2) 0.3000(3) 0.29423(13) 0.0764(12) Uani 1 1 d .
O3 O 0.8728(2) 0.1157(3) 0.49931(13) 0.0828(13) Uani 1 1 d .
O4 O 0.7672(2) 0.0631(4) 0.49647(14) 0.0880(14) Uani 1 1 d .
O5 O 0.4095(2) 0.3678(4) 0.22630(15) 0.0938(16) Uani 1 1 d .
O6 O 0.3986(3) 0.5143(5) 0.21068(19) 0.1180(19) Uani 1 1 d .
O7 O 0.0158(3) 0.3415(4) 0.10565(14) 0.0870(14) Uani 1 1 d .
O8 O 0.0225(2) 0.4788(4) 0.07741(14) 0.0826(13) Uani 1 1 d .
Zn1 Zn 0.51515(4) 0.40659(6) 0.25407(2) 0.0649(3) Uani 1 1 d .
Zn2 Zn -0.08613(4) 0.47507(6) 0.04891(2) 0.0697(3) Uani 1 1 d .

loop_
_atom_site_aniso_label
_atom_site_aniso_U_11
_atom_site_aniso_U_22
_atom_site_aniso_U_33
_atom_site_aniso_U_23
_atom_site_aniso_U_13
_atom_site_aniso_U_12
C1 0.097(3) 0.138(4) 0.073(3) 0.040(3) 0.053(3) 0.041(3)
C2 0.110(3) 0.144(4) 0.077(3) 0.052(3) 0.055(3) 0.046(3)
C3 0.095(3) 0.130(3) 0.070(3) 0.050(3) 0.055(2) 0.048(3)
C4 0.115(3) 0.152(4) 0.079(3) 0.040(3) 0.061(3) 0.045(3)
C5 0.103(3) 0.140(4) 0.073(3) 0.045(3) 0.046(3) 0.042(3)
C6 0.104(3) 0.138(3) 0.070(3) 0.040(3) 0.057(2) 0.052(3)
C7 0.120(3) 0.153(4) 0.091(3) 0.053(3) 0.065(3) 0.054(3)
C8 0.130(3) 0.146(4) 0.091(3) 0.052(3) 0.064(3) 0.051(3)
C9 0.103(3) 0.130(4) 0.079(3) 0.042(3) 0.068(3) 0.042(3)
C10 0.110(3) 0.145(4) 0.085(3) 0.051(3) 0.067(3) 0.051(3)
C11 0.111(3) 0.148(4) 0.083(3) 0.058(3) 0.056(3) 0.059(3)
C12 0.118(3) 0.112(3) 0.073(3) 0.036(3) 0.066(3) 0.039(3)
C13 0.133(3) 0.133(4) 0.084(3) 0.034(3) 0.072(3) 0.038(3)
C14 0.138(3) 0.125(4) 0.080(3) 0.028(3) 0.067(3) 0.043(3)
C15 0.119(3) 0.110(3) 0.061(3) 0.022(3) 0.064(2) 0.030(3)
C16 0.131(3) 0.114(4) 0.062(3) 0.025(3) 0.064(3) 0.032(3)
C17 0.129(3) 0.113(4) 0.069(3) 0.026(3) 0.066(3) 0.037(3)
C18 0.118(3) 0.102(3) 0.066(3) 0.014(3) 0.061(2) 0.033(3)
C19 0.136(4) 0.116(4) 0.065(3) 0.018(3) 0.061(3) 0.035(3)
C20 0.148(4) 0.104(4) 0.063(3) 0.011(3) 0.060(3) 0.026(3)
C21 0.146(4) 0.112(4) 0.056(3) 0.011(3) 0.052(3) 0.022(4)
C22 0.138(4) 0.101(4) 0.064(3) 0.014(3) 0.053(3) 0.029(3)
C23 0.078(3) 0.129(4) 0.085(3) 0.033(3) 0.052(3) 0.012(3)
C24 0.079(3) 0.129(4) 0.088(3) 0.023(3) 0.045(3) 0.010(3)
C25 0.074(3) 0.112(3) 0.065(3) 0.016(3) 0.045(2) 0.007(3)
C26 0.065(3) 0.114(4) 0.072(3) 0.016(3) 0.046(2) 0.007(3)
C27 0.067(3) 0.122(4) 0.057(3) 0.012(3) 0.038(3) 0.003(3)
C28 0.075(3) 0.111(3) 0.062(3) 0.014(3) 0.044(2) 0.011(3)
C29 0.076(3) 0.122(4) 0.080(3) 0.028(3) 0.050(2) 0.011(3)
C30 0.084(3) 0.113(4) 0.080(3) 0.021(3) 0.046(3) 0.019(3)
C31 0.094(3) 0.105(3) 0.063(3) 0.021(3) 0.053(2) 0.017(3)
C32 0.092(3) 0.112(3) 0.080(3) 0.027(3) 0.060(2) 0.018(3)
C33 0.076(3) 0.116(3) 0.077(3) 0.020(3) 0.043(2) 0.015(3)
C34 0.119(3) 0.099(3) 0.076(3) 0.024(3) 0.064(3) 0.028(3)
C35 0.131(3) 0.101(3) 0.081(3) 0.019(3) 0.067(3) 0.037(3)
C36 0.136(3) 0.096(3) 0.076(3) 0.027(3) 0.071(3) 0.032(3)
C37 0.122(3) 0.097(3) 0.071(3) 0.027(3) 0.066(2) 0.033(3)
C38 0.147(3) 0.112(3) 0.081(3) 0.020(3) 0.070(3) 0.038(3)
C39 0.140(3) 0.110(3) 0.084(3) 0.026(3) 0.070(3) 0.033(3)
C40 0.121(3) 0.099(3) 0.071(3) 0.025(3) 0.064(2) 0.035(3)
C41 0.130(3) 0.107(4) 0.075(3) 0.021(3) 0.068(3) 0.031(3)
C42 0.129(4) 0.112(4) 0.081(3) 0.027(3) 0.064(3) 0.028(4)
C43 0.137(4) 0.103(4) 0.077(3) 0.017(3) 0.060(3) 0.032(3)
C44 0.144(4) 0.111(4) 0.077(3) 0.028(3) 0.071(3) 0.030(3)
C45 0.078(3) 0.117(4) 0.077(3) -0.011(3) 0.029(3) 0.003(4)
C46 0.057(3) 0.105(4) 0.082(3) -0.012(3) 0.031(3) 0.007(3)
C47 0.074(3) 0.109(4) 0.083(3) -0.001(3) 0.017(3) 0.009(3)
C48 0.067(3) 0.105(4) 0.082(3) -0.005(3) 0.015(3) 0.004(3)
C49 0.058(3) 0.099(4) 0.069(3) -0.004(3) 0.027(3) -0.006(3)
C50 0.071(3) 0.124(4) 0.082(3) -0.004(3) 0.026(3) -0.005(3)
C51 0.067(3) 0.122(4) 0.084(3) 0.007(3) 0.027(3) -0.005(3)
C52 0.057(3) 0.096(4) 0.056(3) -0.007(3) 0.026(3) -0.004(3)
C53 0.071(3) 0.100(4) 0.051(3) 0.012(3) 0.025(3) 0.000(3)
C54 0.055(3) 0.090(3) 0.049(3) 0.003(3) 0.017(2) -0.005(3)
C55 0.062(3) 0.108(3) 0.064(3) 0.020(3) 0.024(2) -0.013(3)
C56 0.055(3) 0.100(3) 0.056(3) 0.012(3) 0.015(2) -0.009(3)
C57 0.053(3) 0.088(3) 0.047(3) 0.009(3) 0.021(2) -0.006(3)
C58 0.062(3) 0.101(3) 0.051(3) 0.014(3) 0.025(2) -0.005(3)
C59 0.049(3) 0.102(3) 0.062(3) 0.009(3) 0.023(2) -0.014(3)
C60 0.060(3) 0.101(4) 0.051(3) 0.008(3) 0.024(3) -0.007(3)
N1 0.069(3) 0.109(5) 0.051(3) 0.007(3) 0.031(3) 0.015(3)
N2 0.102(4) 0.103(5) 0.083(4) 0.016(4) 0.063(4) 0.020(4)
N3 0.074(3) 0.105(5) 0.036(3) -0.005(3) 0.022(2) 0.020(3)
N4 0.055(3) 0.116(5) 0.057(3) 0.019(3) 0.026(3) 0.021(3)
N5 0.132(5) 0.110(5) 0.073(4) 0.022(4) 0.078(4) 0.043(4)
N6 0.052(3) 0.082(4) 0.044(3) 0.010(3) 0.017(2) 0.016(3)
O1 0.085(3) 0.170(5) 0.065(3) 0.029(3) 0.030(3) -0.025(3)
O2 0.047(3) 0.108(4) 0.059(3) 0.013(2) 0.011(2) 0.004(2)
O3 0.064(3) 0.122(4) 0.052(3) 0.023(2) 0.017(2) -0.006(3)
O4 0.073(3) 0.121(4) 0.061(3) 0.029(3) 0.024(2) 0.001(3)
O5 0.057(3) 0.134(4) 0.060(3) -0.019(3) 0.000(2) 0.016(3)
O6 0.090(4) 0.135(5) 0.115(4) -0.001(4) 0.035(3) -0.007(4)
O7 0.071(3) 0.110(4) 0.073(3) 0.007(3) 0.027(2) 0.006(3)
O8 0.060(3) 0.115(4) 0.056(3) 0.016(3) 0.013(2) 0.004(3)
Zn1 0.0589(5) 0.0934(6) 0.0398(4) 0.0038(4) 0.0204(3) -0.0032(4)
Zn2 0.0548(4) 0.1081(7) 0.0432(4) -0.0014(4) 0.0199(3) -0.0018(4)

loop_
_atom_type_symbol
_atom_type_description
_atom_type_scat_dispersion_real
_atom_type_scat_dispersion_imag
_atom_type_scat_source
C C 0.0033 0.0016 'International Tables Vol C Tables 4.2.6.8 and 6.1.1.4'
H H 0.0000 0.0000 'International Tables Vol C Tables 4.2.6.8 and 6.1.1.4'
N N 0.0061 0.0033 'International Tables Vol C Tables 4.2.6.8 and 6.1.1.4'
O O 0.0106 0.0060 'International Tables Vol C Tables 4.2.6.8 and 6.1.1.4'
Zn Zn 0.2839 1.4301 'International Tables Vol C Tables 4.2.6.8 and 6.1.1.4'

loop_
_geom_angle_atom_site_label_1
_geom_angle_atom_site_label_2
_geom_angle_atom_site_label_3
_geom_angle
_geom_angle_site_symmetry_1
_geom_angle_site_symmetry_3
N1 C1 C2 124.1(7) . .
N1 C1 H1 118.0 . .
C2 C1 H1 118.0 . .
C3 C2 C1 123.6(7) . .
C3 C2 H2 118.2 . .
C1 C2 H2 118.2 . .
C2 C3 C4 113.1(6) . .
C2 C3 C6 124.1(7) . .
C4 C3 C6 122.6(7) . .
C3 C4 C5 120.3(7) . .
C3 C4 H4 119.9 . .
C5 C4 H4 119.9 . .
N1 C5 C4 122.8(7) . .
N1 C5 H5 118.6 . .
C4 C5 H5 118.6 . .
C11 C6 C7 115.7(6) . .
C11 C6 C3 124.4(7) . .
C7 C6 C3 119.3(7) . .
C6 C7 C8 120.5(7) . .
C6 C7 H7 119.7 . .
C8 C7 H7 119.7 . .
C9 C8 C7 118.5(7) . .
C9 C8 H8 120.8 . .
C7 C8 H8 120.8 . .
C10 C9 N2 122.1(7) . .
C10 C9 C8 117.0(6) . .
N2 C9 C8 120.2(6) . .
C9 C10 C11 123.2(7) . .
C9 C10 H10 118.4 . .
C11 C10 H10 118.4 . .
C6 C11 C10 123.8(7) . .
C6 C11 H11 118.1 . .
C10 C11 H11 118.1 . .
C13 C12 C17 115.5(7) . .
C13 C12 N2 123.9(6) . .
C17 C12 N2 120.6(7) . .
C12 C13 C14 123.9(7) . .
C12 C13 H13 118.0 . .
C14 C13 H13 118.0 . .
C15 C14 C13 120.2(8) . .
C15 C14 H14 119.9 . .
C13 C14 H14 119.9 . .
C16 C15 C14 115.3(7) . .
C16 C15 C18 123.7(6) . .
C14 C15 C18 120.9(7) . .
C17 C16 C15 125.1(6) . .
C17 C16 H16 117.4 . .
C15 C16 H16 117.4 . .
C16 C17 C12 119.9(7) . .
C16 C17 H17 120.0 . .
C12 C17 H17 120.0 . .
C19 C18 C22 112.5(7) . .
C19 C18 C15 124.2(6) . .
C22 C18 C15 123.0(7) . .
C18 C19 C20 123.3(7) . .
C18 C19 H19 118.4 . .
C20 C19 H19 118.4 . .
N3 C20 C19 122.9(7) . .
N3 C20 H20 118.5 . .
C19 C20 H20 118.5 . .
N3 C21 C22 127.0(7) . .
N3 C21 H21 116.5 . .
C22 C21 H21 116.5 . .
C21 C22 C18 120.2(7) . .
C21 C22 H22 119.9 . .
C18 C22 H22 119.9 . .
N4 C23 C24 126.1(6) . .
N4 C23 H23 117.0 . .
C24 C23 H23 117.0 . .
C25 C24 C23 118.0(7) . .
C25 C24 H24 121.0 . .
C23 C24 H24 121.0 . .
C26 C25 C24 114.4(6) . .
C26 C25 C28 124.4(6) . .
C24 C25 C28 121.2(6) . .
C25 C26 C27 123.4(6) . .
C25 C26 H26 118.3 . .
C27 C26 H26 118.3 . .
N4 C27 C26 122.5(6) . .
N4 C27 H27 118.8 . .
C26 C27 H27 118.8 . .
C29 C28 C33 115.8(6) . .
C29 C28 C25 122.8(6) . .
C33 C28 C25 121.2(6) . .
C28 C29 C30 122.1(6) . .
C28 C29 H29 118.9 . .
C30 C29 H29 118.9 . .
C29 C30 C31 120.5(7) . .
C29 C30 H30 119.7 . .
C31 C30 H30 119.7 . .
C32 C31 N5 124.7(6) . .
C32 C31 C30 117.4(6) . .
N5 C31 C30 117.8(6) . .
C31 C32 C33 122.2(6) . .
C31 C32 H32 118.9 . .
C33 C32 H32 118.9 . .
C32 C33 C28 121.7(6) . .
C32 C33 H33 119.1 . .
C28 C33 H33 119.1 . .
C35 C34 C39 118.9(6) . .
C35 C34 N5 119.5(7) . .
C39 C34 N5 121.3(7) . .
C34 C35 C36 120.9(7) . .
C34 C35 H35 119.6 . .
C36 C35 H35 119.6 . .
C37 C36 C35 123.3(7) . .
C37 C36 H36 118.3 . .
C35 C36 H36 118.3 . .
C36 C37 C38 117.0(6) . .
C36 C37 C40 123.1(7) . .
C38 C37 C40 119.9(7) . .
C37 C38 C39 121.6(7) . .
C37 C38 H38 119.2 . .
C39 C38 H38 119.2 . .
C34 C39 C38 118.3(7) . .
C34 C39 H39 120.8 . .
C38 C39 H39 120.8 . .
C41 C40 C44 115.7(6) . .
C41 C40 C37 122.0(7) . .
C44 C40 C37 122.2(7) . .
C40 C41 C42 119.4(8) . .
C40 C41 H41 120.3 . .
C42 C41 H41 120.3 . .
N6 C42 C41 126.1(8) . .
N6 C42 H42 117.0 . .
C41 C42 H42 117.0 . .
N6 C43 C44 123.6(8) . .
N6 C43 H43 118.2 . .
C44 C43 H43 118.2 . .
C43 C44 C40 120.2(8) . .
C43 C44 H44 119.9 . .
C40 C44 H44 119.9 . .
O5 C45 O6 123.9(9) . .
O5 C45 C46 121.1(9) . .
O6 C45 C46 114.8(9) . .
C51 C46 C47 120.1(7) . .
C51 C46 C45 122.1(8) . .
C47 C46 C45 117.5(8) . .
C46 C47 C48 118.4(7) . .
C46 C47 H47 120.8 . .
C48 C47 H47 120.8 . .
C49 C48 C47 120.6(8) . .
C49 C48 H48 119.7 . .
C47 C48 H48 119.7 . .
C50 C49 C48 118.4(7) . .
C50 C49 C52 117.8(7) . .
C48 C49 C52 123.8(7) . .
C49 C50 C51 121.9(8) . .
C49 C50 H50 119.0 . .
C51 C50 H50 119.0 . .
C46 C51 C50 120.5(8) . .
C46 C51 H51 119.8 . .
C50 C51 H51 119.8 . .
O7 C52 O8 123.6(6) . .
O7 C52 C49 118.8(7) . .
O8 C52 C49 117.6(7) . .
O1 C53 O2 123.7(6) . .
O1 C53 C54 117.8(6) . .
O2 C53 C54 118.5(6) . .
C59 C54 C55 117.9(6) . .
C59 C54 C53 121.2(6) . .
C55 C54 C53 120.8(6) . .
C56 C55 C54 119.8(6) . .
C56 C55 H55 120.1 . .
C54 C55 H55 120.1 . .
C57 C56 C55 120.3(6) . .
C57 C56 H56 119.9 . .
C55 C56 H56 119.9 . .
C58 C57 C56 120.4(6) . .
C58 C57 C60 120.6(6) . .
C56 C57 C60 119.0(5) . .
C57 C58 C59 121.0(6) . .
C57 C58 H58 119.5 . .
C59 C58 H58 119.5 . .
C54 C59 C58 120.5(5) . .
C54 C59 H59 119.8 . .
C58 C59 H59 119.8 . .
O4 C60 O3 122.6(6) . .
O4 C60 C57 118.6(6) . .
O3 C60 C57 118.8(6) . .
C1 N1 C5 115.3(6) . .
C1 N1 Zn1 123.9(5) . .
C5 N1 Zn1 120.3(5) . .
C12 N2 C9 132.7(6) . .
C12 N2 H2A 113.6 . .
C9 N2 H2A 113.6 . .
C21 N3 C20 113.7(6) . .
C21 N3 Zn1 124.1(4) . 4_575
C20 N3 Zn1 122.2(5) . 4_575
C27 N4 C23 115.2(6) . .
C27 N4 Zn2 119.4(5) . .
C23 N4 Zn2 124.8(5) . .
C31 N5 C34 126.6(6) . .
C31 N5 H5A 116.7 . .
C34 N5 H5A 116.7 . .
C42 N6 C43 114.7(6) . .
C42 N6 Zn2 122.7(5) . 4_575
C43 N6 Zn2 122.6(5) . 4_575
C53 O2 Zn1 111.1(4) . .
C60 O3 Zn2 108.6(4) . 4_666
C45 O5 Zn1 107.7(6) . .
C52 O8 Zn2 112.9(4) . .
O2 Zn1 O5 100.8(2) . .
O2 Zn1 N3 99.8(2) . 4_576
O5 Zn1 N3 115.1(2) . 4_576
O2 Zn1 N1 120.0(2) . .
O5 Zn1 N1 106.9(2) . .
N3 Zn1 N1 113.9(2) 4_576 .
O8 Zn2 O3 112.05(19) . 4_465
O8 Zn2 N6 106.86(18) . 4_576
O3 Zn2 N6 122.6(2) 4_465 4_576
O8 Zn2 N4 95.4(2) . .
O3 Zn2 N4 105.4(2) 4_465 .
N6 Zn2 N4 111.2(2) 4_576 .

loop_
_geom_bond_atom_site_label_1
_geom_bond_atom_site_label_2
_geom_bond_distance
_geom_bond_site_symmetry_2
C1 N1 1.285(8) .
C1 C2 1.353(9) .
C1 H1 0.9300 .
C2 C3 1.322(9) .
C2 H2 0.9300 .
C3 C4 1.358(9) .
C3 C6 1.439(8) .
C4 C5 1.422(9) .
C4 H4 0.9300 .
C5 N1 1.286(8) .
C5 H5 0.9300 .
C6 C11 1.296(9) .
C6 C7 1.375(9) .
C7 C8 1.435(9) .
C7 H7 0.9300 .
C8 C9 1.408(9) .
C8 H8 0.9300 .
C9 C10 1.278(9) .
C9 N2 1.385(7) .
C10 C11 1.386(9) .
C10 H10 0.9300 .
C11 H11 0.9300 .
C12 C13 1.338(10) .
C12 C17 1.367(8) .
C12 N2 1.349(8) .
C13 C14 1.375(10) .
C13 H13 0.9300 .
C14 C15 1.340(8) .
C14 H14 0.9300 .
C15 C16 1.350(9) .
C15 C18 1.447(9) .
C16 C17 1.336(9) .
C16 H16 0.9300 .
C17 H17 0.9300 .
C18 C19 1.352(9) .
C18 C22 1.398(8) .
C19 C20 1.381(9) .
C19 H19 0.9300 .
C20 N3 1.327(7) .
C20 H20 0.9300 .
C21 N3 1.300(9) .
C21 C22 1.354(9) .
C21 H21 0.9300 .
C22 H22 0.9300 .
C23 N4 1.315(8) .
C23 C24 1.410(9) .
C23 H23 0.9300 .
C24 C25 1.386(8) .
C24 H24 0.9300 .
C25 C26 1.374(8) .
C25 C28 1.429(9) .
C26 C27 1.373(9) .
C26 H26 0.9300 .
C27 N4 1.320(7) .
C27 H27 0.9300 .
C28 C29 1.372(8) .
C28 C33 1.386(8) .
C29 C30 1.371(9) .
C29 H29 0.9300 .
C30 C31 1.384(9) .
C30 H30 0.9300 .
C31 C32 1.342(9) .
C31 N5 1.367(8) .
C32 C33 1.359(9) .
C32 H32 0.9300 .
C33 H33 0.9300 .
C34 C35 1.354(9) .
C34 C39 1.384(9) .
C34 N5 1.410(7) .
C35 C36 1.360(8) .
C35 H35 0.9300 .
C36 C37 1.341(9) .
C36 H36 0.9300 .
C37 C38 1.371(9) .
C37 C40 1.470(8) .
C38 C39 1.415(9) .
C38 H38 0.9300 .
C39 H39 0.9300 .
C40 C41 1.304(9) .
C40 C44 1.376(10) .
C41 C42 1.395(9) .
C41 H41 0.9300 .
C42 N6 1.269(8) .
C42 H42 0.9300 .
C43 N6 1.300(8) .
C43 C44 1.369(9) .
C43 H43 0.9300 .
C44 H44 0.9300 .
C45 O5 1.174(9) .
C45 O6 1.235(9) .
C45 C46 1.525(11) .
C46 C51 1.282(9) .
C46 C47 1.366(10) .
C47 C48 1.423(9) .
C47 H47 0.9300 .
C48 C49 1.316(9) .
C48 H48 0.9300 .
C49 C50 1.328(9) .
C49 C52 1.480(9) .
C50 C51 1.391(10) .
C50 H50 0.9300 .
C51 H51 0.9300 .
C52 O7 1.243(8) .
C52 O8 1.245(8) .
C53 O1 1.238(7) .
C53 O2 1.230(7) .
C53 C54 1.495(8) .
C54 C59 1.354(8) .
C54 C55 1.402(8) .
C55 C56 1.376(8) .
C55 H55 0.9300 .
C56 C57 1.357(8) .
C56 H56 0.9300 .
C57 C58 1.315(8) .
C57 C60 1.490(8) .
C58 C59 1.392(8) .
C58 H58 0.9300 .
C59 H59 0.9300 .
C60 O4 1.238(7) .
C60 O3 1.273(7) .
N1 Zn1 2.027(5) .
N2 H2A 0.8600 .
N3 Zn1 1.973(5) 4_575
N4 Zn2 1.998(6) .
N5 H5A 0.8600 .
N6 Zn2 1.993(5) 4_575
O2 Zn1 1.951(4) .
O3 Zn2 1.952(4) 4_666
O5 Zn1 1.957(4) .
O8 Zn2 1.932(4) .
Zn1 N3 1.973(5) 4_576
Zn2 O3 1.952(4) 4_465
Zn2 N6 1.993(5) 4_576

loop_
_platon_squeeze_void_nr
_platon_squeeze_void_average_x
_platon_squeeze_void_average_y
_platon_squeeze_void_average_z
_platon_squeeze_void_volume
_platon_squeeze_void_count_electrons
1 0.007 -0.021 0.003 4160.4 59.8
